data_7221667
loop_
_publ_author_name
'Sun, Qingyan'
'Yan, Pengfei'
'Niu, Wanying'
'chu, wenyi'
'Yao, Xu'
'An, Guanghui'
'Li, Guangming'

_publ_section_title
;
 NIR luminescence of a series of benzoyltrifluoroacetone erbium complexes
;
_journal_name_full 'RSC Adv.'
_journal_paper_doi 10.1039/C5RA12954K
_journal_year 2015
_chemical_formula_moiety 'C44 H26 Er F9 N4 O6'
_chemical_formula_sum 'C44 H26 Er F9 N4 O6'
_chemical_formula_weight 1044.95
_chemical_name_systematic
;
 ?
;
_space_group_IT_number 33
_symmetry_cell_setting orthorhombic
_symmetry_space_group_name_Hall 'P 2c -2n'
_symmetry_space_group_name_H-M 'P n a 21'
_atom_sites_solution_hydrogens geom
_atom_sites_solution_primary direct
_atom_sites_solution_secondary difmap
_audit_creation_method SHELXL-97
_audit_update_record
;
2015-04-02 deposited with the CCDC.
2015-07-27 downloaded from the CCDC.
;
_cell_angle_alpha 90.000(5)
_cell_angle_beta 90.000(5)
_cell_angle_gamma 90.000(5)
_cell_formula_units_Z 4
_cell_length_a 21.392(5)
_cell_length_b 10.941(5)
_cell_length_c 18.213(5)
_cell_measurement_temperature 293(2)
_cell_volume 4263(2)
_computing_cell_refinement 'Bruker FRAMBO'
_computing_data_collection 'Bruker FRAMBO'
_computing_data_reduction 'Bruker SHELXTL'
_computing_molecular_graphics 'Bruker SHELXTL'
_computing_publication_material 'Bruker SHELXTL'
_computing_structure_refinement 'SHELXL-97 (Sheldrick, 1997)'
_computing_structure_solution 'Bruker SHELXTL'
_diffrn_ambient_temperature 293(2)
_diffrn_measured_fraction_theta_full 0.997
_diffrn_measured_fraction_theta_max 0.997
_diffrn_measurement_device_type 'multiwire proportional'
_diffrn_measurement_method 'phi and omega scans'
_diffrn_radiation_monochromator graphite
_diffrn_radiation_source 'fine-focus sealed tube'
_diffrn_radiation_type MoK\a
_diffrn_radiation_wavelength 0.71069
_diffrn_reflns_av_R_equivalents 0.0232
_diffrn_reflns_av_sigmaI/netI 0.0348
_diffrn_reflns_limit_h_max 22
_diffrn_reflns_limit_h_min -25
_diffrn_reflns_limit_k_max 6
_diffrn_reflns_limit_k_min -13
_diffrn_reflns_limit_l_max 21
_diffrn_reflns_limit_l_min -16
_diffrn_reflns_number 11554
_diffrn_reflns_theta_full 25.00
_diffrn_reflns_theta_max 25.00
_diffrn_reflns_theta_min 3.06
_exptl_absorpt_coefficient_mu 2.060
_exptl_absorpt_correction_T_max 0.765
_exptl_absorpt_correction_T_min 0.601
_exptl_absorpt_correction_type multi-scan
_exptl_absorpt_process_details sadabs(Sheldrick,1996)
_exptl_crystal_colour black
_exptl_crystal_density_diffrn 1.628
_exptl_crystal_density_method 'not measured'
_exptl_crystal_description strip
_exptl_crystal_F_000 2060
_exptl_crystal_size_max 0.3
_exptl_crystal_size_mid 0.21
_exptl_crystal_size_min 0.13
_refine_diff_density_max 1.067
_refine_diff_density_min -0.548
_refine_diff_density_rms 0.068
_refine_ls_abs_structure_details 'Flack H D (1983), Acta Cryst. A39, 876-881'
_refine_ls_abs_structure_Flack -0.008(14)
_refine_ls_extinction_method none
_refine_ls_goodness_of_fit_ref 1.051
_refine_ls_hydrogen_treatment mixed
_refine_ls_matrix_type full
_refine_ls_number_parameters 577
_refine_ls_number_reflns 7509
_refine_ls_number_restraints 1
_refine_ls_restrained_S_all 1.051
_refine_ls_R_factor_all 0.0499
_refine_ls_R_factor_gt 0.0411
_refine_ls_shift/su_max 0.003
_refine_ls_shift/su_mean 0.000
_refine_ls_structure_factor_coef Fsqd
_refine_ls_weighting_details 'calc w=1/[\s^2^(Fo^2^)+(0.0560P)^2^+2.1558P] where P=(Fo^2^+2Fc^2^)/3'
_refine_ls_weighting_scheme calc
_refine_ls_wR_factor_gt 0.0982
_refine_ls_wR_factor_ref 0.1051
_reflns_number_gt 5284
_reflns_number_total 7509
_reflns_threshold_expression >2sigma(I)
_cod_data_source_file c5ra12954k2.cif
_cod_data_source_block 123
_cod_database_code 7221667

loop_
_symmetry_equiv_pos_as_xyz
'x, y, z'
'-x, -y, z+1/2'
'-x+1/2, y+1/2, z+1/2'
'x+1/2, -y+1/2, z'

loop_
_atom_site_label
_atom_site_type_symbol
_atom_site_fract_x
_atom_site_fract_y
_atom_site_fract_z
_atom_site_U_iso_or_equiv
_atom_site_adp_type
_atom_site_occupancy
_atom_site_symmetry_multiplicity
_atom_site_calc_flag
_atom_site_refinement_flags
C1 C 0.0262(4) 0.2802(6) 0.3716(4) 0.0580(18) Uani 1 1 d .
C2 C -0.0067(4) 0.3792(7) 0.4101(4) 0.064(2) Uani 1 1 d .
C3 C 0.0186(5) 0.4960(8) 0.4094(5) 0.078(2) Uani 1 1 d .
H3 H 0.0567 0.5093 0.3861 0.094 Uiso 1 1 calc R
C4 C 0.0090(4) 0.1580(7) 0.3791(5) 0.071(2) Uani 1 1 d .
H4 H -0.0227 0.1395 0.4122 0.085 Uiso 1 1 calc R
C5 C 0.0350(3) 0.0656(7) 0.3422(4) 0.0579(18) Uani 1 1 d .
C6 C 0.1093(6) 0.5432(9) 0.2141(8) 0.112(5) Uani 1 1 d .
H6 H 0.1471 0.5388 0.2392 0.134 Uiso 1 1 calc R
C7 C 0.1968(4) 0.2644(7) 0.0723(5) 0.0615(19) Uani 1 1 d .
C8 C 0.1835(4) 0.1477(8) 0.0441(5) 0.083(3) Uani 1 1 d .
H8 H 0.2006 0.1238 -0.0006 0.099 Uiso 1 1 calc R
C9 C -0.0118(5) 0.3383(11) 0.1483(6) 0.091(3) Uani 1 1 d .
C10 C 0.0239(6) 0.4504(10) 0.1619(6) 0.096(4) Uani 1 1 d .
C11 C 0.2567(5) 0.3357(10) 0.2879(5) 0.084(3) Uani 1 1 d .
C12 C 0.2906(5) 0.2325(10) 0.2776(6) 0.091(3) Uani 1 1 d .
H12 H 0.3339 0.2375 0.2797 0.109 Uiso 1 1 calc R
C13 C 0.2624(4) 0.1160(8) 0.2637(5) 0.073(2) Uani 1 1 d .
C14 C 0.2993(4) 0.0072(10) 0.2561(5) 0.080(3) Uani 1 1 d .
C15 C 0.2744(4) -0.0914(9) 0.2207(8) 0.098(3) Uani 1 1 d .
H15 H 0.2347 -0.0839 0.2004 0.117 Uiso 1 1 calc R
C16 C 0.1449(4) 0.0674(7) 0.0827(5) 0.065(2) Uani 1 1 d .
C17 C 0.2354(3) 0.3515(7) 0.0269(4) 0.0628(19) Uani 1 1 d .
C18 C 0.2501(5) 0.4600(9) 0.0584(6) 0.103(4) Uani 1 1 d .
H18 H 0.2382 0.4762 0.1066 0.124 Uiso 1 1 calc R
C19 C -0.0637(4) 0.3630(9) 0.4472(5) 0.085(3) Uani 1 1 d .
H19 H -0.0820 0.2860 0.4495 0.102 Uiso 1 1 calc R
C20 C -0.0117(7) 0.5926(9) 0.4426(6) 0.101(3) Uani 1 1 d .
H20 H 0.0057 0.6705 0.4409 0.121 Uiso 1 1 calc R
C21 C 0.0150(5) -0.0641(8) 0.3562(7) 0.090(3) Uani 1 1 d .
C22 C -0.0921(7) 0.4598(14) 0.4795(7) 0.120(5) Uani 1 1 d .
H22 H -0.1300 0.4480 0.5036 0.144 Uiso 1 1 calc R
C24 C 0.0008(8) 0.5644(13) 0.1397(7) 0.131(6) Uani 1 1 d .
C25 C -0.0689(7) 0.3393(17) 0.1106(7) 0.123(5) Uani 1 1 d .
C26 C 0.1340(7) -0.0571(10) 0.0471(6) 0.105(4) Uani 1 1 d .
C27 C 0.3046(6) -0.2000(11) 0.2135(10) 0.134(6) Uani 1 1 d .
H27 H 0.2839 -0.2657 0.1921 0.161 Uiso 1 1 calc R
C28 C 0.3628(7) -0.2140(14) 0.236(2) 0.144(7) Uani 1 1 d .
H28 H 0.3843 -0.2860 0.2263 0.173 Uiso 1 1 calc R
C29 C 0.2547(4) 0.3296(9) -0.0421(5) 0.083(3) Uani 1 1 d .
H29 H 0.2445 0.2556 -0.0642 0.100 Uiso 1 1 calc R
C30 C 0.2894(5) 0.4141(12) -0.0811(6) 0.107(4) Uani 1 1 d .
H30 H 0.3031 0.3958 -0.1283 0.129 Uiso 1 1 calc R
C31 C 0.3035(7) 0.5248(12) -0.0502(8) 0.134(5) Uani 1 1 d .
H31 H 0.3264 0.5832 -0.0757 0.161 Uiso 1 1 calc R
C32 C 0.2901(6) 0.4526(12) 0.3012(9) 0.115(4) Uani 1 1 d .
C33 C 0.2826(7) 0.5458(11) 0.0188(6) 0.139(6) Uani 1 1 d .
H33 H 0.2906 0.6213 0.0402 0.167 Uiso 1 1 calc R
C34 C 0.3607(5) -0.0063(14) 0.2819(6) 0.107(4) Uani 1 1 d .
H34 H 0.3815 0.0589 0.3036 0.128 Uiso 1 1 calc R
C35 C 0.0865(9) 0.6554(11) 0.1948(9) 0.141(6) Uani 1 1 d .
H35 H 0.1093 0.7240 0.2086 0.170 Uiso 1 1 calc R
C36 C -0.0996(7) 0.2302(19) 0.1005(9) 0.139(6) Uani 1 1 d .
H36 H -0.1382 0.2294 0.0770 0.167 Uiso 1 1 calc R
C37 C -0.0744(6) 0.1248(15) 0.1240(8) 0.133(5) Uani 1 1 d .
H37 H -0.0943 0.0505 0.1156 0.160 Uiso 1 1 calc R
C38 C -0.0667(7) 0.5741(12) 0.4778(6) 0.110(4) Uani 1 1 d .
H38 H -0.0871 0.6390 0.5006 0.133 Uiso 1 1 calc R
C39 C 0.3909(6) -0.1245(16) 0.2741(7) 0.113(4) Uani 1 1 d .
H39 H 0.4298 -0.1380 0.2954 0.136 Uiso 1 1 calc R
C40 C -0.0180(5) 0.1302(10) 0.1611(7) 0.104(4) Uani 1 1 d .
H40 H -0.0008 0.0574 0.1782 0.125 Uiso 1 1 calc R
C41 C -0.0923(9) 0.450(2) 0.0812(9) 0.161(8) Uani 1 1 d .
C42 C -0.0582(11) 0.5611(18) 0.0957(9) 0.152(8) Uani 1 1 d .
C44 C 0.0347(11) 0.6727(15) 0.1582(11) 0.176(11) Uani 1 1 d .
H44 H 0.0209 0.7503 0.1451 0.211 Uiso 1 1 calc R
C45 C -0.121(2) 0.676(4) 0.025(2) 0.29(3) Uani 1 1 d .
H45 H -0.1303 0.7458 -0.0024 0.350 Uiso 1 1 calc R
C46 C -0.1551(15) 0.582(4) 0.020(2) 0.29(3) Uani 1 1 d .
H46 H -0.1942 0.5958 -0.0015 0.352 Uiso 1 1 calc R
N1 N 0.0796(4) 0.4407(7) 0.1982(4) 0.083(2) Uani 1 1 d .
N2 N 0.0134(4) 0.2344(7) 0.1737(4) 0.078(2) Uani 1 1 d .
N3 N -0.0739(10) 0.6757(16) 0.0670(9) 0.221(10) Uani 1 1 d .
N4 N -0.1427(7) 0.4564(17) 0.0414(8) 0.197(8) Uani 1 1 d .
O1 O 0.0704(3) 0.3089(5) 0.3306(3) 0.0697(15) Uani 1 1 d .
O3 O 0.1173(2) 0.0820(5) 0.1399(3) 0.0688(15) Uani 1 1 d .
O4 O 0.1778(2) 0.3014(5) 0.1323(3) 0.0599(13) Uani 1 1 d .
O5 O 0.2046(2) 0.1087(5) 0.2541(3) 0.0752(17) Uani 1 1 d .
O7 O 0.0754(3) 0.0722(5) 0.2919(3) 0.0650(14) Uani 1 1 d .
O8 O 0.1974(3) 0.3499(5) 0.2843(3) 0.0797(17) Uani 1 1 d .
F1 F 0.1505(6) -0.0701(8) -0.0193(5) 0.192(5) Uani 1 1 d .
F2 F 0.1586(5) -0.1446(6) 0.0863(5) 0.158(3) Uani 1 1 d .
F3 F 0.0733(5) -0.0879(7) 0.0491(5) 0.151(3) Uani 1 1 d .
F4 F 0.2872(6) 0.5235(9) 0.2437(7) 0.246(7) Uani 1 1 d .
F5 F 0.3502(5) 0.4420(9) 0.3137(6) 0.188(4) Uani 1 1 d .
F6 F 0.2702(4) 0.5132(7) 0.3567(6) 0.159(3) Uani 1 1 d .
F7 F 0.0592(4) -0.1366(7) 0.3669(7) 0.190(5) Uani 1 1 d .
F8 F -0.0110(5) -0.1139(7) 0.3001(7) 0.183(4) Uani 1 1 d .
F9 F -0.0272(5) -0.0780(6) 0.4049(6) 0.215(6) Uani 1 1 d .
Er1 Er 0.121485(12) 0.23145(2) 0.23011(6) 0.05705(12) Uani 1 1 d .

loop_
_atom_site_aniso_label
_atom_site_aniso_U_11
_atom_site_aniso_U_22
_atom_site_aniso_U_33
_atom_site_aniso_U_23
_atom_site_aniso_U_13
_atom_site_aniso_U_12
C1 0.073(5) 0.052(4) 0.050(4) 0.008(4) 0.005(4) -0.007(3)
C2 0.095(6) 0.055(5) 0.044(4) 0.007(3) 0.003(4) 0.012(4)
C3 0.110(7) 0.060(5) 0.065(6) 0.006(4) 0.009(5) 0.003(5)
C4 0.079(5) 0.057(5) 0.077(6) 0.016(4) 0.026(4) -0.010(4)
C5 0.057(4) 0.055(4) 0.062(5) 0.010(4) 0.003(4) -0.009(3)
C6 0.154(8) 0.066(6) 0.116(13) -0.001(6) 0.061(9) -0.009(6)
C7 0.065(5) 0.064(5) 0.056(5) 0.001(4) 0.001(4) 0.001(4)
C8 0.117(7) 0.075(6) 0.057(5) -0.006(4) 0.022(5) -0.019(5)
C9 0.080(6) 0.116(9) 0.078(7) 0.022(6) 0.016(5) 0.023(6)
C10 0.121(9) 0.100(8) 0.068(6) 0.026(6) 0.055(6) 0.044(7)
C11 0.082(7) 0.096(7) 0.075(6) -0.017(5) 0.000(5) -0.040(6)
C12 0.076(6) 0.100(8) 0.097(8) -0.017(6) -0.003(5) -0.026(6)
C13 0.067(5) 0.087(6) 0.066(5) -0.006(4) -0.006(4) -0.016(4)
C14 0.061(5) 0.100(7) 0.078(7) 0.012(5) -0.003(4) 0.009(5)
C15 0.084(5) 0.091(6) 0.118(10) 0.006(8) -0.017(7) 0.006(5)
C16 0.079(5) 0.062(5) 0.052(5) -0.004(4) -0.007(4) -0.011(4)
C17 0.062(4) 0.073(5) 0.053(5) 0.010(4) 0.007(4) -0.008(4)
C18 0.142(9) 0.100(8) 0.068(6) -0.001(6) 0.031(6) -0.054(7)
C19 0.100(7) 0.079(6) 0.077(6) 0.014(5) 0.031(5) 0.024(5)
C20 0.168(11) 0.065(6) 0.071(7) 0.008(5) 0.006(7) 0.025(6)
C21 0.101(7) 0.054(5) 0.116(9) 0.015(6) 0.028(7) -0.005(5)
C22 0.134(10) 0.126(11) 0.100(9) 0.031(8) 0.047(8) 0.055(9)
C24 0.183(13) 0.120(11) 0.090(8) 0.052(8) 0.070(9) 0.088(10)
C25 0.109(10) 0.173(14) 0.086(9) 0.033(9) 0.006(7) 0.051(10)
C26 0.180(12) 0.071(7) 0.065(7) -0.003(5) 0.021(7) -0.055(7)
C27 0.112(8) 0.101(8) 0.189(19) 0.014(10) -0.004(10) 0.022(6)
C28 0.144(11) 0.116(9) 0.17(2) 0.052(17) -0.028(17) 0.028(8)
C29 0.090(6) 0.091(7) 0.068(6) 0.000(5) 0.009(5) -0.021(5)
C30 0.127(9) 0.125(10) 0.070(7) 0.009(7) 0.047(6) -0.029(8)
C31 0.190(14) 0.111(10) 0.102(10) 0.011(8) 0.035(9) -0.063(9)
C32 0.108(9) 0.106(9) 0.131(12) -0.006(9) -0.031(8) -0.035(7)
C33 0.232(15) 0.111(9) 0.074(8) -0.001(6) 0.034(9) -0.092(10)
C34 0.091(7) 0.162(12) 0.067(7) -0.005(7) -0.011(6) -0.003(7)
C35 0.218(16) 0.055(7) 0.151(14) 0.014(7) 0.097(12) 0.009(9)
C36 0.077(8) 0.21(2) 0.126(13) 0.034(12) -0.021(8) 0.010(10)
C37 0.074(7) 0.186(14) 0.139(11) 0.038(10) -0.029(7) -0.029(8)
C38 0.158(11) 0.104(9) 0.070(7) -0.003(6) 0.010(7) 0.061(8)
C39 0.076(7) 0.158(13) 0.106(10) 0.023(9) 0.000(6) 0.046(8)
C40 0.094(7) 0.097(8) 0.120(9) 0.031(7) -0.030(6) -0.032(6)
C41 0.146(14) 0.24(2) 0.097(10) 0.052(14) 0.033(10) 0.114(16)
C42 0.207(19) 0.144(13) 0.104(11) 0.048(11) 0.053(12) 0.106(14)
C44 0.29(3) 0.075(9) 0.163(16) 0.058(10) 0.122(17) 0.078(14)
C45 0.34(6) 0.36(5) 0.18(2) 0.14(3) 0.12(3) 0.29(5)
C46 0.19(3) 0.48(7) 0.22(3) 0.19(4) 0.06(2) 0.22(4)
N1 0.101(6) 0.065(5) 0.083(5) 0.022(4) 0.037(4) 0.007(4)
N2 0.083(5) 0.076(5) 0.076(5) 0.014(4) 0.005(4) 0.008(4)
N3 0.29(2) 0.234(17) 0.141(12) 0.085(12) 0.078(12) 0.196(17)
N4 0.163(11) 0.29(2) 0.134(11) 0.056(12) 0.011(10) 0.126(13)
O1 0.083(4) 0.049(3) 0.077(4) 0.002(3) 0.030(3) -0.017(3)
O3 0.079(4) 0.073(4) 0.055(4) -0.008(3) 0.003(3) -0.031(3)
O4 0.070(3) 0.055(3) 0.055(3) -0.010(3) 0.013(3) -0.020(2)
O5 0.064(3) 0.071(3) 0.090(5) -0.008(3) -0.004(3) -0.014(2)
O7 0.077(4) 0.047(3) 0.072(4) -0.001(3) 0.007(3) -0.009(3)
O8 0.101(5) 0.067(4) 0.071(4) -0.014(3) 0.002(3) -0.030(3)
F1 0.353(13) 0.120(6) 0.105(6) -0.059(5) 0.066(8) -0.096(8)
F2 0.235(9) 0.066(4) 0.173(8) -0.017(5) -0.044(7) -0.014(5)
F3 0.196(8) 0.129(6) 0.127(6) -0.045(5) -0.003(6) -0.071(6)
F4 0.380(14) 0.164(7) 0.194(10) 0.075(9) -0.118(11) -0.177(9)
F5 0.152(7) 0.186(9) 0.224(11) -0.058(7) -0.016(7) -0.093(7)
F6 0.185(8) 0.113(6) 0.179(9) -0.077(6) -0.011(6) -0.029(5)
F7 0.140(6) 0.077(5) 0.353(15) 0.084(7) 0.030(8) 0.006(5)
F8 0.226(10) 0.100(6) 0.224(10) 0.004(6) -0.030(8) -0.090(6)
F9 0.308(11) 0.063(4) 0.273(12) 0.006(5) 0.207(11) -0.041(5)
Er1 0.06672(19) 0.05423(18) 0.05020(18) -0.0030(5) 0.0091(2) -0.01179(11)

loop_
_atom_type_symbol
_atom_type_description
_atom_type_scat_dispersion_real
_atom_type_scat_dispersion_imag
_atom_type_scat_source
C C 0.0033 0.0016 'International Tables Vol C Tables 4.2.6.8 and 6.1.1.4'
H H 0.0000 0.0000 'International Tables Vol C Tables 4.2.6.8 and 6.1.1.4'
N N 0.0061 0.0033 'International Tables Vol C Tables 4.2.6.8 and 6.1.1.4'
O O 0.0106 0.0060 'International Tables Vol C Tables 4.2.6.8 and 6.1.1.4'
F F 0.0171 0.0103 'International Tables Vol C Tables 4.2.6.8 and 6.1.1.4'
Er Er -0.2586 4.9576 'International Tables Vol C Tables 4.2.6.8 and 6.1.1.4'

loop_
_geom_angle_atom_site_label_1
_geom_angle_atom_site_label_2
_geom_angle_atom_site_label_3
_geom_angle
O1 C1 C4 120.1(7)
O1 C1 C2 117.6(7)
C4 C1 C2 122.3(7)
C3 C2 C19 117.4(8)
C3 C2 C1 119.2(8)
C19 C2 C1 123.5(8)
C20 C3 C2 121.2(10)
C5 C4 C1 124.6(7)
O7 C5 C4 127.4(7)
O7 C5 C21 111.8(7)
C4 C5 C21 120.7(7)
N1 C6 C35 122.3(14)
O4 C7 C8 123.7(7)
O4 C7 C17 117.3(7)
C8 C7 C17 119.0(7)
C16 C8 C7 120.5(8)
N2 C9 C25 121.7(12)
N2 C9 C10 116.3(9)
C25 C9 C10 122.0(12)
N1 C10 C24 121.0(14)
N1 C10 C9 118.0(9)
C24 C10 C9 121.0(14)
O8 C11 C12 128.7(9)
O8 C11 C32 112.4(11)
C12 C11 C32 118.9(11)
C11 C12 C13 122.8(9)
O5 C13 C12 119.8(9)
O5 C13 C14 118.4(8)
C12 C13 C14 121.7(9)
C15 C14 C34 116.1(10)
C15 C14 C13 119.2(8)
C34 C14 C13 124.7(10)
C27 C15 C14 123.5(10)
O3 C16 C8 129.8(8)
O3 C16 C26 114.1(8)
C8 C16 C26 116.0(8)
C29 C17 C18 118.8(8)
C29 C17 C7 124.6(8)
C18 C17 C7 116.6(8)
C17 C18 C33 119.5(10)
C22 C19 C2 119.9(10)
C38 C20 C3 120.0(11)
F7 C21 F9 110.6(11)
F7 C21 F8 100.5(11)
F9 C21 F8 101.4(11)
F7 C21 C5 114.2(9)
F9 C21 C5 115.5(9)
F8 C21 C5 112.9(10)
C19 C22 C38 121.8(12)
C10 C24 C44 119.5(16)
C10 C24 C42 115.4(16)
C44 C24 C42 125.1(14)
C36 C25 C9 118.4(13)
C36 C25 C41 121.6(17)
C9 C25 C41 119.9(18)
F1 C26 F2 109.1(13)
F1 C26 F3 105.5(11)
F2 C26 F3 101.0(8)
F1 C26 C16 117.5(9)
F2 C26 C16 111.2(10)
F3 C26 C16 111.1(11)
C28 C27 C15 121.2(16)
C27 C28 C39 120.0(17)
C17 C29 C30 121.7(10)
C31 C30 C29 120.0(10)
C33 C31 C30 117.3(10)
F6 C32 F4 108.0(14)
F6 C32 F5 103.6(11)
F4 C32 F5 103.7(13)
F6 C32 C11 114.5(12)
F4 C32 C11 111.0(11)
F5 C32 C11 115.1(12)
C31 C33 C18 122.6(11)
C14 C34 C39 118.5(12)
C44 C35 C6 124.4(17)
C37 C36 C25 120.8(13)
C36 C37 C40 117.9(14)
C20 C38 C22 119.6(10)
C28 C39 C34 120.2(12)
N2 C40 C37 123.7(11)
N4 C41 C25 123(2)
N4 C41 C42 119(2)
C25 C41 C42 118.2(17)
N3 C42 C41 124(2)
N3 C42 C24 112(2)
C41 C42 C24 123.1(14)
C35 C44 C24 115.5(14)
N3 C45 C46 120(3)
C45 C46 N4 130(4)
C6 N1 C10 117.3(10)
C6 N1 Er1 123.2(8)
C10 N1 Er1 119.4(7)
C9 N2 C40 117.5(9)
C9 N2 Er1 121.2(7)
C40 N2 Er1 121.0(6)
C45 N3 C42 115(3)
C41 N4 C46 111(3)
C1 O1 Er1 138.3(5)
C16 O3 Er1 133.2(5)
C7 O4 Er1 139.0(5)
C13 O5 Er1 139.7(6)
C5 O7 Er1 133.9(5)
C11 O8 Er1 130.7(6)
O5 Er1 O4 86.3(2)
O5 Er1 O1 116.0(2)
O4 Er1 O1 138.61(17)
O5 Er1 O7 78.06(19)
O4 Er1 O7 149.68(19)
O1 Er1 O7 71.64(18)
O5 Er1 O8 72.4(2)
O4 Er1 O8 76.9(2)
O1 Er1 O8 77.6(2)
O7 Er1 O8 121.4(2)
O5 Er1 O3 75.5(2)
O4 Er1 O3 72.76(19)
O1 Er1 O3 143.83(18)
O7 Er1 O3 78.2(2)
O8 Er1 O3 136.7(2)
O5 Er1 N1 149.1(2)
O4 Er1 N1 72.8(2)
O1 Er1 N1 71.3(2)
O7 Er1 N1 130.4(2)
O8 Er1 N1 80.7(3)
O3 Er1 N1 117.5(3)
O5 Er1 N2 143.3(2)
O4 Er1 N2 99.3(2)
O1 Er1 N2 83.3(2)
O7 Er1 N2 79.4(2)
O8 Er1 N2 144.3(2)
O3 Er1 N2 71.7(2)
N1 Er1 N2 64.6(3)

loop_
_geom_bond_atom_site_label_1
_geom_bond_atom_site_label_2
_geom_bond_distance
C1 O1 1.245(9)
C1 C4 1.393(10)
C1 C2 1.470(10)
C2 C3 1.388(11)
C2 C19 1.406(11)
C3 C20 1.380(13)
C4 C5 1.336(10)
C5 O7 1.263(9)
C5 C21 1.504(11)
C6 N1 1.321(12)
C6 C35 1.368(17)
C7 O4 1.235(9)
C7 C8 1.405(11)
C7 C17 1.508(10)
C8 C16 1.395(11)
C9 N2 1.339(12)
C9 C25 1.403(17)
C9 C10 1.465(15)
C10 N1 1.367(13)
C10 C24 1.400(13)
C11 O8 1.278(11)
C11 C12 1.355(14)
C11 C32 1.485(14)
C12 C13 1.432(12)
C13 O5 1.251(9)
C13 C14 1.434(12)
C14 C15 1.364(13)
C14 C34 1.403(12)
C15 C27 1.358(13)
C16 O3 1.208(10)
C16 C26 1.527(13)
C17 C29 1.345(12)
C17 C18 1.355(12)
C18 C33 1.374(13)
C19 C22 1.356(15)
C20 C38 1.356(17)
C21 F7 1.250(11)
C21 F9 1.275(12)
C21 F8 1.283(14)
C22 C38 1.364(17)
C24 C44 1.43(2)
C24 C42 1.50(3)
C25 C36 1.37(2)
C25 C41 1.42(2)
C26 F1 1.268(13)
C26 F2 1.306(14)
C26 F3 1.342(14)
C27 C28 1.323(19)
C28 C39 1.34(3)
C29 C30 1.381(13)
C30 C31 1.368(16)
C31 C33 1.353(16)
C32 F6 1.283(16)
C32 F4 1.304(15)
C32 F5 1.311(15)
C34 C39 1.452(19)
C35 C44 1.30(3)
C36 C37 1.343(19)
C37 C40 1.386(15)
C40 N2 1.343(11)
C41 N4 1.30(2)
C41 C42 1.44(2)
C42 N3 1.400(19)
C45 N3 1.27(5)
C45 C46 1.27(7)
C46 N4 1.46(4)
N1 Er1 2.526(7)
N2 Er1 2.531(8)
O1 Er1 2.295(5)
O3 Er1 2.320(6)
O4 Er1 2.282(5)
O5 Er1 2.272(6)
O7 Er1 2.296(5)
O8 Er1 2.301(6)
